data_7013175
loop_
_publ_author_name
'Jo\"elle Jaffart'
'Marcus L. Cole'
'Michel Etienne'
'Meike Reinhold'
'John E. McGrady'
'Feliu Maseras'

_publ_section_title
;
 C--H and C--C agostic interactions in cycloalkyl
 tris(pyrazolyl)boratoniobium complexes
;
_journal_issue 21
_journal_name_full 'Dalton Trans.'
_journal_page_first 4057
_journal_page_last 4064
_journal_paper_doi 10.1039/b305296f
_journal_year 2003
_chemical_compound_source
;
?
;
_chemical_formula_moiety 'C24 H37 Nb1 Cl1 N6 B1, 0.5 C7 H8'
_chemical_formula_sum 'C27.5 H41 B Cl N6 Nb'
_chemical_formula_weight 594.84
_chemical_name_systematic
;
?
;
_space_group_IT_number 15
_symmetry_cell_setting monoclinic
_symmetry_space_group_name_Hall '-C 2yc'
_symmetry_space_group_name_H-M 'C 1 2/c 1'
_atom_sites_solution_hydrogens 'Geometric or located (Fourier difference)'
_atom_sites_solution_primary 'Direct_Methods SIR92'
_cell_angle_alpha 90
_cell_angle_beta 96.52(2)
_cell_angle_gamma 90
_cell_formula_units_Z 8
_cell_length_a 39.571(5)
_cell_length_b 13.711(1)
_cell_length_c 10.669(1)
_cell_measurement_reflns_used 5000
_cell_measurement_temperature 160
_cell_measurement_theta_max 27.6
_cell_measurement_theta_min 1.6
_cell_volume 5751.1(10)
_computing_cell_refinement ' STOE IPDS '
_computing_data_collection ' STOE IPDS '
_computing_data_reduction
;
STOE XRED
;
_computing_molecular_graphics
;
CAMERON (Watkin, Prout & Pearce, 1996)
;
_computing_publication_material
;
CRYSTALS Issue 10 (Watkin, Prout, Carruthers & Betteridge, 1996)
;
_computing_structure_refinement
;
CRYSTALS Issue 10 (Watkin, Prout, Carruthers & Betteridge, 1996)
;
_computing_structure_solution 'SIR92 (Giacovazzo et al, 1992)'
_diffrn_ambient_temperature 160
_diffrn_measurement_device ' STOE IPDS '
_diffrn_measurement_method '\f rotation'
_diffrn_radiation_monochromator graphite
_diffrn_radiation_type 'Mo K\a'
_diffrn_radiation_wavelength 0.71073
_diffrn_reflns_av_R_equivalents 0.00
_diffrn_reflns_limit_h_max 41
_diffrn_reflns_limit_h_min -42
_diffrn_reflns_limit_k_max 14
_diffrn_reflns_limit_k_min 0
_diffrn_reflns_limit_l_max 11
_diffrn_reflns_limit_l_min 0
_diffrn_reflns_number 3734
_diffrn_reflns_theta_max 27.6
_diffrn_reflns_theta_min 1.6
_diffrn_standards_decay_% 0.00
_diffrn_standards_number 0
_exptl_absorpt_coefficient_mu 0.54
_exptl_absorpt_correction_type none
_exptl_crystal_colour ' orange '
_exptl_crystal_density_diffrn 1.37
_exptl_crystal_description ' box '
_exptl_crystal_F_000 2354
_exptl_crystal_size_max 0.40
_exptl_crystal_size_mid 0.30
_exptl_crystal_size_min 0.10
_refine_diff_density_max 0.71
_refine_diff_density_min -0.37
_refine_ls_extinction_method None
_refine_ls_goodness_of_fit_obs 1.1384
_refine_ls_hydrogen_treatment
;
H atoms placed geometrically after each cycle, except H1 and H11
located and refined isotropically
;
_refine_ls_matrix_type full
_refine_ls_number_parameters 351
_refine_ls_number_reflns 2705
_refine_ls_R_factor_obs 0.0340
_refine_ls_shift/esd_max 0.001378
_refine_ls_structure_factor_coef F
_refine_ls_weighting_scheme
;
w = w'[1-(?F/6?(F))2]2. w' = 1/?(r=1,3)ArTr(x) where Ar are the
coefficients for the Chebyshev polynomial Tr(x) with x = Fc/Fc(max)
(Carruthers & Watkin, 1979)
coef 1.76, -2.34, 1.57, -0.939, 0.220
;
_refine_ls_wR_factor_obs 0.0349
_reflns_limit_h_max 41
_reflns_limit_h_min -42
_reflns_limit_k_max 14
_reflns_limit_k_min 0
_reflns_limit_l_max 11
_reflns_limit_l_min 0
_reflns_number_observed 2705
_reflns_number_total 16617
_reflns_observed_criterion >2.00\s(I)
_cod_data_source_file b305296f.txt
_cod_data_source_block compound1
_cod_depositor_comments
;
The following automatic conversions were performed:
'_symmetry_cell_setting' value 'Monoclinic ' changed to 'monoclinic'
according to '/home/saulius/struct/CIF-dictionaries/cif_core.dic'
dictionary named 'cif_core.dic' version 2.4.1 from 2010-06-29.

Automatic conversion script
Id: cif_fix_enum 1527 2010-12-29 10:47:43Z saulius 
;
_cod_original_cell_volume 5751(1)
_cod_original_sg_symbol_H-M 'C 2/c '
_cod_database_code 7013175

loop_
_symmetry_equiv_pos_as_xyz
x,y,z
-x,-y,-z
x+1/2,y+1/2,z
-x+1/2,-y+1/2,-z
-x,y,-z+1/2
x,-y,z+1/2
-x+1/2,y+1/2,-z+1/2
x+1/2,-y+1/2,z+1/2

loop_
_atom_site_aniso_label
_atom_site_aniso_U_11
_atom_site_aniso_U_22
_atom_site_aniso_U_33
_atom_site_aniso_U_23
_atom_site_aniso_U_13
_atom_site_aniso_U_12
NB1 0.0242(2) 0.0283(2) 0.0229(2) 0.0026(2) 0.0013(1) 0.0031(2)
CL1 0.0501(7) 0.0482(7) 0.0266(5) 0.0066(5) 0.0105(5) 0.0127(5)
N1 0.026(2) 0.031(2) 0.033(2) 0.002(2) 0.004(1) -0.002(2)
N2 0.028(2) 0.026(2) 0.025(2) -0.001(1) 0.003(1) -0.001(1)
N3 0.027(2) 0.026(2) 0.024(2) -0.000(1) 0.001(2) -0.000(1)
N4 0.025(2) 0.028(2) 0.020(2) 0.000(1) -0.002(1) -0.000(1)
N5 0.030(2) 0.030(2) 0.031(2) 0.005(2) 0.005(2) 0.004(1)
N6 0.031(2) 0.024(2) 0.026(2) -0.001(1) 0.006(2) -0.001(1)
B1 0.028(2) 0.024(2) 0.023(2) 0.001(2) -0.001(2) 0.001(2)
C1 0.029(2) 0.038(2) 0.027(2) -0.003(2) 0.002(2) 0.002(2)
C2 0.038(3) 0.032(2) 0.038(3) 0.007(2) -0.001(2) -0.004(2)
C3 0.049(3) 0.043(3) 0.038(3) -0.005(2) 0.008(2) -0.009(2)
C4 0.040(3) 0.054(3) 0.043(3) -0.010(2) 0.010(2) -0.018(2)
C5 0.030(2) 0.051(3) 0.047(3) -0.007(2) -0.002(2) -0.004(2)
C6 0.043(3) 0.074(4) 0.050(3) 0.010(3) -0.008(2) 0.015(3)
C7 0.036(3) 0.043(3) 0.035(3) 0.009(2) 0.008(2) 0.007(2)
C8 0.033(2) 0.035(2) 0.041(3) 0.007(2) 0.009(2) 0.005(2)
C9 0.052(3) 0.061(3) 0.061(3) -0.001(3) 0.022(3) 0.020(3)
C101 0.038(2) 0.030(2) 0.034(2) -0.004(2) 0.012(2) -0.006(2)
C102 0.047(3) 0.032(2) 0.028(2) 0.001(2) 0.016(2) -0.007(2)
C103 0.040(3) 0.022(2) 0.024(2) -0.002(2) 0.006(2) -0.004(2)
C111 0.034(2) 0.069(3) 0.044(3) -0.001(3) 0.013(2) -0.005(2)
C113 0.055(3) 0.037(2) 0.024(2) 0.004(2) 0.005(2) -0.001(2)
C301 0.030(2) 0.026(2) 0.025(2) 0.002(2) 0.004(2) 0.001(2)
C302 0.030(2) 0.025(2) 0.034(2) 0.000(2) 0.003(2) 0.007(2)
C303 0.026(2) 0.027(2) 0.033(2) 0.007(2) 0.006(2) 0.006(2)
C311 0.039(3) 0.033(2) 0.033(2) -0.005(2) 0.005(2) 0.003(2)
C313 0.032(3) 0.050(3) 0.041(3) 0.001(2) -0.005(2) 0.012(2)
C501 0.042(3) 0.023(2) 0.040(3) 0.010(2) 0.017(2) 0.005(2)
C502 0.042(3) 0.023(2) 0.049(3) -0.001(2) 0.019(2) -0.007(2)
C503 0.036(2) 0.033(2) 0.033(2) -0.010(2) 0.016(2) -0.008(2)
C511 0.059(3) 0.033(3) 0.058(3) 0.020(2) 0.011(3) 0.004(2)
C513 0.050(3) 0.043(3) 0.042(3) -0.011(2) 0.009(2) -0.020(2)

loop_
_atom_site_label
_atom_site_fract_x
_atom_site_fract_y
_atom_site_fract_z
_atom_site_U_iso_or_equiv
_atom_site_occupancy
_atom_site_thermal_displace_type
_atom_site_calc_flag
NB1 0.100714(9) 0.25982(2) 0.09981(3) 0.0253 1.0000 Uani d
CL1 0.11744(3) 0.28119(8) -0.11067(9) 0.0412 1.0000 Uani d
N1 0.10271(8) 0.2518(2) 0.3156(3) 0.0297 1.0000 Uani d
N2 0.13384(8) 0.2399(2) 0.3869(3) 0.0265 1.0000 Uani d
N3 0.15100(8) 0.1660(2) 0.1320(3) 0.0257 1.0000 Uani d
N4 0.17409(8) 0.1847(2) 0.2363(3) 0.0247 1.0000 Uani d
N5 0.13863(8) 0.3788(2) 0.1673(3) 0.0301 1.0000 Uani d
N6 0.16326(8) 0.3637(2) 0.2667(3) 0.0266 1.0000 Uani d
B1 0.1669(1) 0.2635(3) 0.3312(4) 0.0256 1.0000 Uani d
C1 0.0772(1) 0.1173(3) 0.1112(4) 0.0316 1.0000 Uani d
C2 0.0930(1) 0.0375(3) 0.2017(4) 0.0363 1.0000 Uani d
C3 0.0635(1) -0.0212(3) 0.2425(4) 0.0431 1.0000 Uani d
C4 0.0363(1) -0.0126(4) 0.1312(4) 0.0452 1.0000 Uani d
C5 0.0390(1) 0.0928(3) 0.0922(4) 0.0431 1.0000 Uani d
C6 0.0286(1) 0.3071(4) -0.0966(5) 0.0568 1.0000 Uani d
C7 0.0546(1) 0.3112(3) 0.0161(4) 0.0380 1.0000 Uani d
C8 0.0640(1) 0.3650(3) 0.1145(4) 0.0357 1.0000 Uani d
C9 0.0531(1) 0.4514(4) 0.1823(5) 0.0568 1.0000 Uani d
C101 0.0793(1) 0.2394(3) 0.3960(4) 0.0335 1.0000 Uani d
C102 0.0953(1) 0.2195(3) 0.5156(4) 0.0348 1.0000 Uani d
C103 0.1294(1) 0.2202(3) 0.5080(4) 0.0284 1.0000 Uani d
C111 0.0421(1) 0.2486(4) 0.3595(4) 0.0483 1.0000 Uani d
C113 0.1582(1) 0.2026(3) 0.6079(4) 0.0388 1.0000 Uani d
C301 0.1642(1) 0.0927(3) 0.0710(4) 0.0271 1.0000 Uani d
C302 0.1952(1) 0.0649(3) 0.1337(4) 0.0295 1.0000 Uani d
C303 0.2009(1) 0.1242(3) 0.2369(4) 0.0287 1.0000 Uani d
C311 0.1473(1) 0.0483(3) -0.0480(4) 0.0352 1.0000 Uani d
C313 0.2306(1) 0.1275(3) 0.3361(4) 0.0417 1.0000 Uani d
C501 0.1424(1) 0.4710(3) 0.1296(4) 0.0344 1.0000 Uani d
C502 0.1690(1) 0.5149(3) 0.2053(4) 0.0371 1.0000 Uani d
C503 0.1818(1) 0.4457(3) 0.2909(4) 0.0328 1.0000 Uani d
C511 0.1209(1) 0.5145(3) 0.0192(5) 0.0497 1.0000 Uani d
C513 0.2101(1) 0.4526(3) 0.3936(4) 0.0447 1.0000 Uani d
C1000 0.2692(2) 0.3414(5) 0.1537(7) 0.088(2) 1.0000 Uiso d
C2000 0.2907(3) 0.2615(7) 0.0874(9) 0.051(2) 0.5000 Uiso d
C3000 0.2448(3) 0.2098(7) -0.0621(9) 0.048(2) 0.5000 Uiso d
C4000 0.2643(3) 0.1654(8) -0.089(1) 0.056(3) 0.5000 Uiso d
C5000 0.2776(1) 0.2130(4) -0.0009(5) 0.055(1) 1.0000 Uiso d
H1 0.1881(9) 0.264(3) 0.404(3) 0.03(1) 1.0000 Uiso d
H11 0.086(1) 0.111(3) 0.033(4) 0.03(1) 1.0000 Uiso d
H21 0.1058 0.0667 0.2738 0.0430 1.0000 Uiso calc
H22 0.1076 -0.0039 0.1591 0.0430 1.0000 Uiso calc
H31 0.0699 -0.0881 0.2576 0.0517 1.0000 Uiso calc
H32 0.0558 0.0060 0.3172 0.0517 1.0000 Uiso calc
H41 0.0408 -0.0558 0.0643 0.0542 1.0000 Uiso calc
H42 0.0142 -0.0265 0.1557 0.0542 1.0000 Uiso calc
H51 0.0267 0.1340 0.1441 0.0497 1.0000 Uiso calc
H52 0.0301 0.1010 0.0053 0.0497 1.0000 Uiso calc
H61 0.0322 0.2497 -0.1450 0.0651 1.0000 Uiso calc
H62 0.0306 0.3640 -0.1478 0.0651 1.0000 Uiso calc
H63 0.0063 0.3050 -0.0696 0.0651 1.0000 Uiso calc
H91 0.0694 0.4644 0.2543 0.0694 1.0000 Uiso calc
H92 0.0517 0.5068 0.1269 0.0694 1.0000 Uiso calc
H93 0.0312 0.4392 0.2097 0.0694 1.0000 Uiso calc
H1021 0.0843 0.2075 0.5899 0.0417 1.0000 Uiso calc
H1111 0.0379 0.2626 0.2709 0.0562 1.0000 Uiso calc
H1112 0.0333 0.3006 0.4066 0.0562 1.0000 Uiso calc
H1113 0.0311 0.1886 0.3772 0.0562 1.0000 Uiso calc
H1131 0.1494 0.1900 0.6867 0.0441 1.0000 Uiso calc
H1132 0.1726 0.2590 0.6163 0.0441 1.0000 Uiso calc
H1133 0.1710 0.1472 0.5853 0.0441 1.0000 Uiso calc
H3021 0.2098 0.0140 0.1096 0.0351 1.0000 Uiso calc
H3111 0.1614 -0.0029 -0.0749 0.0421 1.0000 Uiso calc
H3112 0.1441 0.0974 -0.1124 0.0421 1.0000 Uiso calc
H3113 0.1257 0.0221 -0.0330 0.0421 1.0000 Uiso calc
H3131 0.2468 0.0785 0.3189 0.0484 1.0000 Uiso calc
H3132 0.2411 0.1906 0.3361 0.0484 1.0000 Uiso calc
H3133 0.2231 0.1154 0.4170 0.0484 1.0000 Uiso calc
H5021 0.1769 0.5808 0.1990 0.0436 1.0000 Uiso calc
H5111 0.1045 0.4674 -0.0152 0.0582 1.0000 Uiso calc
H5112 0.1351 0.5329 -0.0441 0.0582 1.0000 Uiso calc
H5113 0.1094 0.5711 0.0461 0.0582 1.0000 Uiso calc
H5131 0.2198 0.5168 0.3944 0.0539 1.0000 Uiso calc
H5132 0.2272 0.4053 0.3800 0.0539 1.0000 Uiso calc
H5133 0.2017 0.4401 0.4730 0.0539 1.0000 Uiso calc

loop_
_atom_type_symbol
_atom_type_scat_dispersion_real
_atom_type_scat_dispersion_imag
_atom_type_scat_Cromer_Mann_a1
_atom_type_scat_Cromer_Mann_b1
_atom_type_scat_Cromer_Mann_a2
_atom_type_scat_Cromer_Mann_b2
_atom_type_scat_Cromer_Mann_a3
_atom_type_scat_Cromer_Mann_b3
_atom_type_scat_Cromer_Mann_a4
_atom_type_scat_Cromer_Mann_b4
_atom_type_scat_Cromer_Mann_c
_atom_type_scat_source
'C   ' 0.0020 0.0020 2.3100 20.8439 1.0200 10.2075 1.5886 0.5687 0.8650 51.6512 0.2156 International_Tables_Vol_IV_Table_2.2B
'H   ' 0.0000 0.0000 0.4930 10.5109 0.3229 26.1257 0.1402 3.1424 0.0408 57.7997 0.0030 International_Tables_Vol_IV_Table_2.2B
'N   ' 0.0040 0.0030 12.2126 0.0057 3.1322 9.8933 2.0125 28.9975 1.1663 0.5826 -11.5290 International_Tables_Vol_IV_Table_2.2B
'B   ' 0.0000 0.0010 2.0545 23.2185 1.3326 1.0210 1.0979 60.3498 0.7068 0.1403 -0.1932 International_Tables_Vol_IV_Table_2.2B
'Cl  ' 0.1320 0.1590 11.4604 0.0104 7.1964 1.1662 6.2556 18.5194 1.6455 47.7784 -9.5574 International_Tables_Vol_IV_Table_2.2B
'Nb  ' -2.1970 0.6210 17.6142 1.1887 12.0144 11.7660 4.0418 0.2048 3.5335 69.7957 3.7559 International_Tables_Vol_IV_Table_2.2B

loop_
_geom_angle_atom_site_label_1
_geom_angle_site_symmetry_1
_geom_angle_atom_site_label_2
_geom_angle_site_symmetry_2
_geom_angle_atom_site_label_3
_geom_angle_site_symmetry_3
_geom_angle
_geom_angle_publ_flag
CL1 . NB1 . N1 . 161.81(8) yes
CL1 . NB1 . N3 . 83.50(8) yes
N1 . NB1 . N3 . 84.0(1) yes
CL1 . NB1 . N5 . 88.10(9) yes
N1 . NB1 . N5 . 76.8(1) yes
N3 . NB1 . N5 . 80.2(1) yes
CL1 . NB1 . C1 . 108.9(1) yes
N1 . NB1 . C1 . 82.4(1) yes
N3 . NB1 . C1 . 82.0(1) yes
N5 . NB1 . C1 . 153.8(1) yes
CL1 . NB1 . C7 . 83.0(1) yes
N1 . NB1 . C7 . 112.2(1) yes
N3 . NB1 . C7 . 159.8(1) yes
N5 . NB1 . C7 . 114.3(2) yes
C1 . NB1 . C7 . 88.2(2) yes
CL1 . NB1 . C8 . 104.7(1) yes
N1 . NB1 . C8 . 84.4(1) yes
N3 . NB1 . C8 . 163.2(1) yes
N5 . NB1 . C8 . 85.4(1) yes
C1 . NB1 . C8 . 108.4(2) yes
C7 . NB1 . C8 . 36.8(2) yes
NB1 . N1 . N2 . 119.0(2) yes
NB1 . N1 . C101 . 134.3(3) yes
N2 . N1 . C101 . 105.6(3) yes
N1 . N2 . B1 . 120.5(3) yes
N1 . N2 . C103 . 110.2(3) yes
B1 . N2 . C103 . 128.6(3) yes
NB1 . N3 . N4 . 119.0(2) yes
NB1 . N3 . C301 . 135.2(3) yes
N4 . N3 . C301 . 105.8(3) yes
N3 . N4 . B1 . 120.5(3) yes
N3 . N4 . C303 . 109.8(3) yes
B1 . N4 . C303 . 129.7(3) yes
NB1 . N5 . N6 . 121.4(2) yes
NB1 . N5 . C501 . 132.3(3) yes
N6 . N5 . C501 . 106.3(3) yes
N5 . N6 . B1 . 120.2(3) yes
N5 . N6 . C503 . 110.2(3) yes
B1 . N6 . C503 . 129.6(3) yes
N2 . B1 . N4 . 109.9(3) yes
N2 . B1 . N6 . 108.9(3) yes
N4 . B1 . N6 . 110.5(3) yes
N2 . B1 . H1 . 110.3(19) no
N4 . B1 . H1 . 106.9(19) no
N6 . B1 . H1 . 110.3(20) no
NB1 . C1 . C2 . 121.8(3) yes
NB1 . C1 . C5 . 127.5(3) yes
C2 . C1 . C5 . 104.4(4) yes
NB1 . C1 . H11 . 79.9(24) no
C2 . C1 . H11 . 109.3(25) no
C5 . C1 . H11 . 108.6(25) no
C1 . C2 . C3 . 106.5(3) yes
C1 . C2 . H21 . 110.2(4) no
C3 . C2 . H21 . 110.2(4) no
C1 . C2 . H22 . 110.2(4) no
C3 . C2 . H22 . 110.2(4) no
H21 . C2 . H22 . 109.5(4) no
C2 . C3 . C4 . 103.6(4) yes
C2 . C3 . H31 . 110.9(4) no
C4 . C3 . H31 . 110.9(4) no
C2 . C3 . H32 . 110.9(4) no
C4 . C3 . H32 . 110.9(4) no
H31 . C3 . H32 . 109.5(4) no
C3 . C4 . C5 . 103.0(4) yes
C3 . C4 . H41 . 111.1(4) no
C5 . C4 . H41 . 111.1(4) no
C3 . C4 . H42 . 111.1(4) no
C5 . C4 . H42 . 111.1(5) no
H41 . C4 . H42 . 109.5(4) no
C1 . C5 . C4 . 105.7(4) yes
C1 . C5 . H51 . 110.4(4) no
C4 . C5 . H51 . 110.4(4) no
C1 . C5 . H52 . 110.4(4) no
C4 . C5 . H52 . 110.4(4) no
H51 . C5 . H52 . 109.5(4) no
C7 . C6 . H61 . 109.5(4) no
C7 . C6 . H62 . 109.5(5) no
H61 . C6 . H62 . 109.5(5) no
C7 . C6 . H63 . 109.5(4) no
H61 . C6 . H63 . 109.5(5) no
H62 . C6 . H63 . 109.5(5) no
NB1 . C7 . C6 . 146.3(3) yes
NB1 . C7 . C8 . 71.8(3) yes
C6 . C7 . C8 . 141.1(4) yes
NB1 . C8 . C7 . 71.4(3) yes
NB1 . C8 . C9 . 147.6(4) yes
C7 . C8 . C9 . 140.9(4) yes
C8 . C9 . H91 . 109.5(4) no
C8 . C9 . H92 . 109.5(4) no
H91 . C9 . H92 . 109.5(6) no
C8 . C9 . H93 . 109.5(5) no
H91 . C9 . H93 . 109.5(5) no
H92 . C9 . H93 . 109.5(5) no
N1 . C101 . C102 . 109.7(4) yes
N1 . C101 . C111 . 123.8(4) yes
C102 . C101 . C111 . 126.5(4) yes
C101 . C102 . C103 . 107.3(3) yes
C101 . C102 . H1021 . 126.4(4) no
C103 . C102 . H1021 . 126.4(4) no
N2 . C103 . C102 . 107.2(3) yes
N2 . C103 . C113 . 123.1(4) yes
C102 . C103 . C113 . 129.7(4) yes
C101 . C111 . H1111 . 109.5(4) no
C101 . C111 . H1112 . 109.5(4) no
H1111 . C111 . H1112 . 109.5(5) no
C101 . C111 . H1113 . 109.5(4) no
H1111 . C111 . H1113 . 109.5(5) no
H1112 . C111 . H1113 . 109.5(4) no
C103 . C113 . H1131 . 109.5(4) no
C103 . C113 . H1132 . 109.5(4) no
H1131 . C113 . H1132 . 109.5(4) no
C103 . C113 . H1133 . 109.5(4) no
H1131 . C113 . H1133 . 109.5(4) no
H1132 . C113 . H1133 . 109.5(5) no
N3 . C301 . C302 . 110.2(3) yes
N3 . C301 . C311 . 123.9(3) yes
C302 . C301 . C311 . 125.9(4) yes
C301 . C302 . C303 . 106.5(3) yes
C301 . C302 . H3021 . 126.7(4) no
C303 . C302 . H3021 . 126.7(4) no
N4 . C303 . C302 . 107.7(3) yes
N4 . C303 . C313 . 122.8(4) yes
C302 . C303 . C313 . 129.5(4) yes
C301 . C311 . H3111 . 109.5(4) no
C301 . C311 . H3112 . 109.5(4) no
H3111 . C311 . H3112 . 109.5(4) no
C301 . C311 . H3113 . 109.5(4) no
H3111 . C311 . H3113 . 109.5(4) no
H3112 . C311 . H3113 . 109.5(4) no
C303 . C313 . H3131 . 109.5(4) no
C303 . C313 . H3132 . 109.5(4) no
H3131 . C313 . H3132 . 109.5(4) no
C303 . C313 . H3133 . 109.5(4) no
H3131 . C313 . H3133 . 109.5(4) no
H3132 . C313 . H3133 . 109.5(4) no
N5 . C501 . C502 . 109.7(4) yes
N5 . C501 . C511 . 122.6(4) yes
C502 . C501 . C511 . 127.6(4) yes
C501 . C502 . C503 . 106.6(3) yes
C501 . C502 . H5021 . 126.7(4) no
C503 . C502 . H5021 . 126.7(5) no
N6 . C503 . C502 . 107.3(4) yes
N6 . C503 . C513 . 122.9(4) yes
C502 . C503 . C513 . 129.8(4) yes
C501 . C511 . H5111 . 109.5(4) no
C501 . C511 . H5112 . 109.5(4) no
H5111 . C511 . H5112 . 109.5(5) no
C501 . C511 . H5113 . 109.5(5) no
H5111 . C511 . H5113 . 109.5(5) no
H5112 . C511 . H5113 . 109.5(4) no
C503 . C513 . H5131 . 109.5(4) no
C503 . C513 . H5132 . 109.5(4) no
H5131 . C513 . H5132 . 109.5(4) no
C503 . C513 . H5133 . 109.5(4) no
H5131 . C513 . H5133 . 109.5(4) no
H5132 . C513 . H5133 . 109.5(5) no
C2000 . C1000 . C3000 4_555 59.6(7) yes
C2000 . C1000 . C4000 4_555 104.6(7) yes
C3000 4_555 C1000 . C4000 4_555 45.1(6) yes
C1000 . C2000 . C3000 4_555 49.2(5) yes
C1000 . C2000 . C5000 . 120.9(8) yes
C3000 4_555 C2000 . C5000 . 71.7(7) yes
C1000 4_555 C3000 . C2000 4_555 71.2(7) yes
C1000 4_555 C3000 . C3000 4_555 167.5(12) yes
C2000 4_555 C3000 . C3000 4_555 96.2(9) yes
C1000 4_555 C3000 . C4000 . 75.0(9) yes
C2000 4_555 C3000 . C4000 . 146.3(12) yes
C3000 4_555 C3000 . C4000 . 117.5(12) yes
C1000 4_555 C3000 . C5000 . 133.0(9) yes
C2000 4_555 C3000 . C5000 . 155.8(9) yes
C3000 4_555 C3000 . C5000 . 59.5(6) yes
C4000 . C3000 . C5000 . 58.0(8) yes
C1000 4_555 C3000 . C5000 4_555 118.4(8) yes
C2000 4_555 C3000 . C5000 4_555 47.2(5) yes
C3000 4_555 C3000 . C5000 4_555 49.1(5) yes
C4000 . C3000 . C5000 4_555 166.5(11) yes
C5000 . C3000 . C5000 4_555 108.6(7) yes
C1000 4_555 C4000 . C3000 . 59.9(8) yes
C1000 4_555 C4000 . C5000 . 135.0(10) yes
C3000 . C4000 . C5000 . 75.1(9) yes
C2000 . C5000 . C3000 . 132.5(8) yes
C2000 . C5000 . C3000 4_555 61.2(6) yes
C3000 . C5000 . C3000 4_555 71.4(7) yes
C2000 . C5000 . C4000 . 179.4(9) yes
C3000 . C5000 . C4000 . 46.9(6) yes
C3000 4_555 C5000 . C4000 . 118.3(7) yes

loop_
_geom_bond_atom_site_label_1
_geom_bond_site_symmetry_1
_geom_bond_atom_site_label_2
_geom_bond_site_symmetry_2
_geom_bond_distance
_geom_bond_publ_flag
NB1 . CL1 . 2.430(1) yes
NB1 . N1 . 2.297(3) yes
NB1 . N3 . 2.361(3) yes
NB1 . N5 . 2.277(3) yes
NB1 . C1 . 2.174(4) yes
NB1 . C7 . 2.061(4) yes
NB1 . C8 . 2.065(4) yes
N1 . N2 . 1.382(4) yes
N1 . C101 . 1.344(5) yes
N2 . B1 . 1.531(5) yes
N2 . C103 . 1.351(5) yes
N3 . N4 . 1.381(4) yes
N3 . C301 . 1.337(5) yes
N4 . B1 . 1.529(5) yes
N4 . C303 . 1.346(5) yes
N5 . N6 . 1.372(4) yes
N5 . C501 . 1.341(5) yes
N6 . B1 . 1.536(5) yes
N6 . C503 . 1.351(5) yes
B1 . H1 . 1.08(4) no
C1 . C2 . 1.544(6) yes
C1 . C5 . 1.540(6) yes
C1 . H11 . 0.94(4) no
C2 . C3 . 1.523(6) yes
C2 . H21 . 0.960(4) no
C2 . H22 . 0.960(4) no
C3 . C4 . 1.513(7) yes
C3 . H31 . 0.960(5) no
C3 . H32 . 0.960(5) no
C4 . C5 . 1.511(7) yes
C4 . H41 . 0.960(5) no
C4 . H42 . 0.960(4) no
C5 . H51 . 0.960(5) no
C5 . H52 . 0.960(5) no
C6 . C7 . 1.494(6) yes
C6 . H61 . 0.960(6) no
C6 . H62 . 0.960(5) no
C6 . H63 . 0.960(5) no
C7 . C8 . 1.303(6) yes
C8 . C9 . 1.478(6) yes
C9 . H91 . 0.960(6) no
C9 . H92 . 0.960(5) no
C9 . H93 . 0.960(5) no
C101 . C102 . 1.385(6) yes
C101 . C111 . 1.483(6) yes
C102 . C103 . 1.362(6) yes
C102 . H1021 . 0.960(4) no
C103 . C113 . 1.488(6) yes
C111 . H1111 . 0.960(5) no
C111 . H1112 . 0.960(5) no
C111 . H1113 . 0.960(5) no
C113 . H1131 . 0.960(4) no
C113 . H1132 . 0.960(4) no
C113 . H1133 . 0.960(4) no
C301 . C302 . 1.380(5) yes
C301 . C311 . 1.495(6) yes
C302 . C303 . 1.366(6) yes
C302 . H3021 . 0.960(4) no
C303 . C313 . 1.490(6) yes
C311 . H3111 . 0.960(4) no
C311 . H3112 . 0.960(4) no
C311 . H3113 . 0.960(4) no
C313 . H3131 . 0.960(4) no
C313 . H3132 . 0.960(5) no
C313 . H3133 . 0.960(5) no
C501 . C502 . 1.389(6) yes
C501 . C511 . 1.496(6) yes
C502 . C503 . 1.373(6) yes
C502 . H5021 . 0.960(4) no
C503 . C513 . 1.478(6) yes
C511 . H5111 . 0.960(5) no
C511 . H5112 . 0.960(5) no
C511 . H5113 . 0.960(5) no
C513 . H5131 . 0.960(4) no
C513 . H5132 . 0.960(5) no
C513 . H5133 . 0.960(4) no
C1000 . C2000 . 1.60(1) yes
C1000 . C3000 4_555 1.28(1) yes
C1000 . C4000 4_555 1.43(1) yes
C2000 . C3000 4_555 1.46(1) yes
C2000 . C5000 . 1.22(1) yes
C3000 . C3000 4_555 1.74(2) yes
C3000 . C4000 . 1.05(1) yes
C3000 . C5000 . 1.38(1) yes
C3000 . C5000 4_555 1.58(1) yes
C4000 . C5000 . 1.21(1) yes
